data_1545970
loop_
_publ_author_name
'Cend\'on, Borja'
'Casanova, Noelia'
'Comanescu, Cezar'
'Garc\'ia-Fandi\~no, Rebeca'
'Seoane, Andr\'es'
'Gul\'ias, Mois\'es'
'Mascare\~nas, Jos\'e L'

_publ_section_title
;
 Palladium-Catalyzed Formal (5 + 2) Annulation between
 ortho-Alkenylanilides and Allenes.
;
_journal_issue 7
_journal_name_full 'Organic letters'
_journal_page_first 1674
_journal_page_last 1677
_journal_paper_doi 10.1021/acs.orglett.7b00467
_journal_volume 19
_journal_year 2017
_chemical_formula_moiety 'C10 H8 F3 N O2 S'
_chemical_formula_sum 'C10 H8 F3 N O2 S'
_chemical_formula_weight 263.23
_space_group_crystal_system triclinic
_space_group_IT_number 2
_space_group_name_Hall '-P 1'
_space_group_name_H-M_alt 'P -1'
_symmetry_space_group_name_Hall '-P 1'
_symmetry_space_group_name_H-M 'P -1'
_atom_sites_solution_hydrogens geom
_audit_creation_method SHELXL-2016/6
_cell_angle_alpha 74.195(4)
_cell_angle_beta 68.403(4)
_cell_angle_gamma 81.369(4)
_cell_formula_units_Z 2
_cell_length_a 7.4533(8)
_cell_length_b 8.8064(10)
_cell_length_c 9.0773(9)
_cell_measurement_reflns_used 4544
_cell_measurement_temperature 100(2)
_cell_measurement_theta_max 26.39
_cell_measurement_theta_min 2.41
_cell_volume 532.21(10)
_computing_structure_refinement 'SHELXL-2016/6 (Sheldrick, 2016)'
_computing_structure_solution 'SHELXT 2014/5 (Sheldrick, 2014)'
_diffrn_ambient_temperature 100(2)
_diffrn_measured_fraction_theta_full 1.000
_diffrn_measured_fraction_theta_max 0.996
_diffrn_measurement_device_type 'Bruker APEX CCD system'
_diffrn_measurement_method '\w rotations'
_diffrn_radiation_type MoK\a
_diffrn_radiation_wavelength 0.71073
_diffrn_reflns_av_R_equivalents 0.0306
_diffrn_reflns_av_unetI/netI 0.0258
_diffrn_reflns_Laue_measured_fraction_full 1.000
_diffrn_reflns_Laue_measured_fraction_max 0.996
_diffrn_reflns_limit_h_max 9
_diffrn_reflns_limit_h_min -9
_diffrn_reflns_limit_k_max 11
_diffrn_reflns_limit_k_min -10
_diffrn_reflns_limit_l_max 11
_diffrn_reflns_limit_l_min -9
_diffrn_reflns_number 12169
_diffrn_reflns_point_group_measured_fraction_full 1.000
_diffrn_reflns_point_group_measured_fraction_max 0.996
_diffrn_reflns_theta_full 25.242
_diffrn_reflns_theta_max 26.391
_diffrn_reflns_theta_min 2.407
_diffrn_source 'normal-focus sealed tube'
_exptl_absorpt_coefficient_mu 0.335
_exptl_absorpt_correction_T_max 0.7454
_exptl_absorpt_correction_T_min 0.6808
_exptl_absorpt_correction_type multi-scan
_exptl_absorpt_process_details
;
Absorption correction performed with SADABS program. This is based on the
method of Blessing: Blessing, R. H., Acta Crystallogr., Sect. A 1995, 51, 33.

SADABS: Area-Detector Absorption Correction. Bruker-AXS 
within SAINT+ package, v. 7.56a (2008).
;
_exptl_crystal_colour colourless
_exptl_crystal_density_diffrn 1.643
_exptl_crystal_description 'regular blocks'
_exptl_crystal_F_000 268
_exptl_crystal_size_max 0.419
_exptl_crystal_size_mid 0.258
_exptl_crystal_size_min 0.162
_exptl_transmission_factor_max 0.7454
_exptl_transmission_factor_min 0.6808
_refine_diff_density_max 1.571
_refine_diff_density_min -0.561
_refine_diff_density_rms 0.111
_refine_ls_extinction_method none
_refine_ls_goodness_of_fit_ref 1.022
_refine_ls_hydrogen_treatment constr
_refine_ls_matrix_type full
_refine_ls_number_parameters 154
_refine_ls_number_reflns 2172
_refine_ls_number_restraints 0
_refine_ls_restrained_S_all 1.022
_refine_ls_R_factor_all 0.0857
_refine_ls_R_factor_gt 0.0759
_refine_ls_shift/su_max 0.000
_refine_ls_shift/su_mean 0.000
_refine_ls_structure_factor_coef Fsqd
_refine_ls_weighting_details 'w=1/[\s^2^(Fo^2^)+(0.1083P)^2^+2.1428P] where P=(Fo^2^+2Fc^2^)/3'
_refine_ls_weighting_scheme calc
_refine_ls_wR_factor_gt 0.2004
_refine_ls_wR_factor_ref 0.2105
_reflns_Friedel_coverage 0.000
_reflns_number_gt 1862
_reflns_number_total 2172
_reflns_threshold_expression 'I > 2\s(I)'
_cod_data_source_file ol7b00467_si_002.cif
_cod_data_source_block ccIndolideneF_a
_cod_database_code 1545970
_shelx_shelxl_version_number 2016/6
_shelx_space_group_comment
;
The symmetry employed for this shelxl refinement is uniquely defined
by the following loop, which should always be used as a source of
symmetry information in preference to the above space-group names.
They are only intended as comments.
;
_shelx_estimated_absorpt_t_min 0.872
_shelx_estimated_absorpt_t_max 0.948

loop_
_space_group_symop_operation_xyz
'x, y, z'
'-x, -y, -z'

loop_
_atom_site_label
_atom_site_type_symbol
_atom_site_fract_x
_atom_site_fract_y
_atom_site_fract_z
_atom_site_U_iso_or_equiv
_atom_site_adp_type
_atom_site_occupancy
_atom_site_site_symmetry_order
_atom_site_calc_flag
_atom_site_refinement_flags_posn
_atom_site_refinement_flags_adp
S1 S 0.27059(13) 0.27477(12) 0.21360(11) 0.0243(3) Uani 1 1 d . .
F1 F 0.5519(5) 0.0943(4) 0.0698(4) 0.0627(10) Uani 1 1 d . .
O1 O 0.1402(5) 0.1543(4) 0.2721(4) 0.0413(8) Uani 1 1 d . .
N1 N 0.2456(5) 0.3706(5) 0.3494(4) 0.0325(8) Uani 1 1 d . .
C1 C 0.1842(6) 0.3131(5) 0.5212(5) 0.0275(9) Uani 1 1 d . .
F2 F 0.5114(4) 0.0716(3) 0.3228(4) 0.0460(8) Uani 1 1 d . .
O2 O 0.2907(5) 0.3899(4) 0.0661(3) 0.0324(7) Uani 1 1 d . .
C2 C 0.1132(6) 0.1696(5) 0.6086(6) 0.0330(10) Uani 1 1 d . .
H2 H 0.099367 0.092350 0.558657 0.040 Uiso 1 1 calc R U
F3 F 0.6429(3) 0.2744(3) 0.1412(3) 0.0332(6) Uani 1 1 d . .
C3 C 0.0604(7) 0.1438(6) 0.7831(5) 0.0366(10) Uani 1 1 d . .
H3 H 0.009175 0.046006 0.850818 0.044 Uiso 1 1 calc R U
C4 C 0.0811(6) 0.2519(6) 0.8522(5) 0.0365(10) Uani 1 1 d . .
H4 H 0.046633 0.228513 0.967379 0.044 Uiso 1 1 calc R U
C5 C 0.1530(6) 0.4010(6) 0.7588(5) 0.0347(10) Uani 1 1 d . .
H5 H 0.166481 0.478796 0.808286 0.042 Uiso 1 1 calc R U
C6 C 0.2034(5) 0.4280(4) 0.5895(4) 0.0197(7) Uani 1 1 d . .
C7 C 0.2822(6) 0.5705(5) 0.4636(5) 0.0315(9) Uani 1 1 d . .
C8 C 0.3129(7) 0.7045(5) 0.4866(7) 0.0370(10) Uani 1 1 d . .
H8A H 0.283319 0.716362 0.594153 0.044 Uiso 1 1 calc R U
H8B H 0.364714 0.789125 0.395685 0.044 Uiso 1 1 calc R U
C9 C 0.3192(6) 0.5384(5) 0.3020(5) 0.0282(9) Uani 1 1 d . .
H9A H 0.458574 0.540285 0.236000 0.034 Uiso 1 1 calc R U
H9B H 0.246125 0.616001 0.240446 0.034 Uiso 1 1 calc R U
C10 C 0.5096(6) 0.1734(5) 0.1831(5) 0.0290(9) Uani 1 1 d . .

loop_
_atom_site_aniso_label
_atom_site_aniso_U_11
_atom_site_aniso_U_22
_atom_site_aniso_U_33
_atom_site_aniso_U_23
_atom_site_aniso_U_13
_atom_site_aniso_U_12
S1 0.0256(5) 0.0331(6) 0.0154(5) -0.0045(4) -0.0072(4) -0.0073(4)
F1 0.058(2) 0.076(2) 0.077(2) -0.063(2) -0.0233(17) 0.0130(17)
O1 0.0390(18) 0.053(2) 0.0330(17) 0.0043(15) -0.0153(14) -0.0263(16)
N1 0.0313(18) 0.045(2) 0.0211(17) -0.0097(15) -0.0075(14) -0.0025(16)
C1 0.027(2) 0.034(2) 0.0225(19) -0.0051(16) -0.0101(16) -0.0039(16)
F2 0.0502(17) 0.0262(13) 0.0601(19) 0.0042(12) -0.0275(14) -0.0024(12)
O2 0.0424(17) 0.0346(16) 0.0228(14) -0.0010(12) -0.0163(13) -0.0081(13)
C2 0.033(2) 0.023(2) 0.045(3) -0.0017(18) -0.019(2) -0.0059(17)
F3 0.0257(12) 0.0379(14) 0.0331(13) -0.0089(11) -0.0038(10) -0.0092(10)
C3 0.034(2) 0.036(2) 0.031(2) 0.0103(19) -0.0110(18) -0.0095(19)
C4 0.031(2) 0.049(3) 0.022(2) 0.0022(18) -0.0085(17) -0.003(2)
C5 0.032(2) 0.043(3) 0.033(2) -0.0123(19) -0.0125(18) -0.0039(19)
C6 0.0148(16) 0.0245(18) 0.0189(17) -0.0037(14) -0.0064(13) 0.0004(13)
C7 0.027(2) 0.033(2) 0.036(2) -0.0058(18) -0.0131(17) -0.0023(17)
C8 0.036(2) 0.028(2) 0.057(3) -0.016(2) -0.023(2) -0.0008(18)
C9 0.026(2) 0.032(2) 0.0197(18) 0.0015(16) -0.0045(15) -0.0023(16)
C10 0.032(2) 0.027(2) 0.032(2) -0.0151(17) -0.0099(17) -0.0030(16)

loop_
_atom_type_symbol
_atom_type_description
_atom_type_scat_dispersion_real
_atom_type_scat_dispersion_imag
_atom_type_scat_source
C C 0.0033 0.0016 'International Tables Vol C Tables 4.2.6.8 and 6.1.1.4'
H H 0.0000 0.0000 'International Tables Vol C Tables 4.2.6.8 and 6.1.1.4'
N N 0.0061 0.0033 'International Tables Vol C Tables 4.2.6.8 and 6.1.1.4'
O O 0.0106 0.0060 'International Tables Vol C Tables 4.2.6.8 and 6.1.1.4'
F F 0.0171 0.0103 'International Tables Vol C Tables 4.2.6.8 and 6.1.1.4'
S S 0.1246 0.1234 'International Tables Vol C Tables 4.2.6.8 and 6.1.1.4'

loop_
_geom_angle_atom_site_label_1
_geom_angle_atom_site_label_2
_geom_angle_atom_site_label_3
_geom_angle
O1 S1 O2 122.29(19)
O1 S1 N1 112.4(2)
O2 S1 N1 106.22(19)
O1 S1 C10 105.5(2)
O2 S1 C10 104.8(2)
N1 S1 C10 103.93(19)
C1 N1 C9 109.7(3)
C1 N1 S1 127.9(3)
C9 N1 S1 121.8(3)
C2 C1 C6 124.0(4)
C2 C1 N1 127.1(4)
C6 C1 N1 108.9(4)
C1 C2 C3 114.9(4)
C1 C2 H2 122.5
C3 C2 H2 122.5
C4 C3 C2 122.3(4)
C4 C3 H3 118.9
C2 C3 H3 118.9
C3 C4 C5 121.7(4)
C3 C4 H4 119.1
C5 C4 H4 119.1
C6 C5 C4 116.5(4)
C6 C5 H5 121.7
C4 C5 H5 121.7
C1 C6 C5 120.5(4)
C1 C6 C7 111.3(3)
C5 C6 C7 128.2(4)
C8 C7 C6 127.3(4)
C8 C7 C9 125.1(4)
C6 C7 C9 107.6(3)
C7 C8 H8A 120.0
C7 C8 H8B 120.0
H8A C8 H8B 120.0
C7 C9 N1 102.4(3)
C7 C9 H9A 111.3
N1 C9 H9A 111.3
C7 C9 H9B 111.3
N1 C9 H9B 111.3
H9A C9 H9B 109.2
F3 C10 F1 109.4(4)
F3 C10 F2 107.7(3)
F1 C10 F2 108.8(4)
F3 C10 S1 111.0(3)
F1 C10 S1 110.3(3)
F2 C10 S1 109.5(3)

loop_
_geom_bond_atom_site_label_1
_geom_bond_atom_site_label_2
_geom_bond_distance
S1 O1 1.406(3)
S1 O2 1.415(3)
S1 N1 1.618(4)
S1 C10 1.828(4)
F1 C10 1.315(5)
N1 C1 1.418(5)
N1 C9 1.547(6)
C1 C2 1.361(6)
C1 C6 1.371(6)
F2 C10 1.342(5)
C2 C3 1.445(6)
C2 H2 0.9500
F3 C10 1.314(5)
C3 C4 1.328(7)
C3 H3 0.9500
C4 C5 1.414(6)
C4 H4 0.9500
C5 C6 1.401(6)
C5 H5 0.9500
C6 C7 1.473(5)
C7 C8 1.319(6)
C7 C9 1.487(6)
C8 H8A 0.9500
C8 H8B 0.9500
C9 H9A 0.9900
C9 H9B 0.9900
